data_4124923
loop_
_publ_author_name
'Chen, Yan-Cong'
'Liu, Jun-Liang'
'Ungur, Liviu'
'Liu, Jiang'
'Li, Quan-Wen'
'Wang, Long-Fei'
'Ni, Zhao-Ping'
'Chibotaru, Liviu F.'
'Chen, Xiao-Ming'
'Tong, Ming-Liang'

_publ_section_title
;
 Symmetry-Supported Magnetic Blocking at 20 K in Pentagonal Bipyramidal
 Dy(III) Single-Ion Magnets.
;
_journal_issue 8
_journal_name_full 'Journal of the American Chemical Society'
_journal_page_first 2829
_journal_page_last 2837
_journal_paper_doi 10.1021/jacs.5b13584
_journal_volume 138
_journal_year 2016
_chemical_formula_sum 'C56 H117 Cl3 Dy0.05 O10 P3 Y0.95'
_chemical_formula_weight 1242.35
_chemical_name_systematic
; 
 ? 
;
_space_group_IT_number 14
_symmetry_cell_setting monoclinic
_symmetry_space_group_name_Hall '-P 2yn'
_symmetry_space_group_name_H-M 'P 1 21/n 1'
_atom_sites_solution_hydrogens geom
_atom_sites_solution_primary direct
_atom_sites_solution_secondary difmap
_audit_creation_method SHELXL-97
_cell_angle_alpha 90.00
_cell_angle_beta 97.389(2)
_cell_angle_gamma 90.00
_cell_formula_units_Z 4
_cell_length_a 11.7525(8)
_cell_length_b 29.615(2)
_cell_length_c 19.4336(15)
_cell_measurement_reflns_used 21699
_cell_measurement_temperature 150(2)
_cell_measurement_theta_max 55.00
_cell_measurement_theta_min 5.97
_cell_volume 6707.7(8)
_computing_cell_refinement 'PROCESS-AUTO (Rigaku, 1998)'
_computing_data_collection 'PROCESS-AUTO (Rigaku, 1998)'
_computing_data_reduction 'PROCESS-AUTO (Rigaku, 1998)'
_computing_molecular_graphics 'Bruker SHELXTL'
_computing_publication_material 'Bruker SHELXTL'
_computing_structure_refinement 'SHELXL-97 (Sheldrick, 1997)'
_computing_structure_solution 'SHELXS-97 (Sheldrick, 1990)'
_diffrn_ambient_temperature 150(2)
_diffrn_measured_fraction_theta_full 0.981
_diffrn_measured_fraction_theta_max 0.981
_diffrn_measurement_device_type 'Rigaku R-AXIS SPIDER'
_diffrn_measurement_method 'phi and omega scans'
_diffrn_radiation_monochromator graphite
_diffrn_radiation_source 'rotation target'
_diffrn_radiation_type MoK\a
_diffrn_radiation_wavelength 0.71073
_diffrn_reflns_av_R_equivalents 0.0925
_diffrn_reflns_av_sigmaI/netI 0.1014
_diffrn_reflns_limit_h_max 14
_diffrn_reflns_limit_h_min -14
_diffrn_reflns_limit_k_max 36
_diffrn_reflns_limit_k_min -36
_diffrn_reflns_limit_l_max 23
_diffrn_reflns_limit_l_min -23
_diffrn_reflns_number 41947
_diffrn_reflns_theta_full 26.00
_diffrn_reflns_theta_max 26.00
_diffrn_reflns_theta_min 2.98
_exptl_absorpt_coefficient_mu 1.122
_exptl_absorpt_correction_T_max 0.8932
_exptl_absorpt_correction_T_min 0.6902
_exptl_absorpt_correction_type multi-scan
_exptl_absorpt_process_details '(ABSCOR; Higashi, 1995)'
_exptl_crystal_colour colorless
_exptl_crystal_density_diffrn 1.230
_exptl_crystal_density_method 'not measured'
_exptl_crystal_description plate
_exptl_crystal_F_000 2677
_exptl_crystal_size_max 0.36
_exptl_crystal_size_mid 0.12
_exptl_crystal_size_min 0.10
_refine_diff_density_max 1.972
_refine_diff_density_min -0.810
_refine_diff_density_rms 0.102
_refine_ls_extinction_method none
_refine_ls_goodness_of_fit_ref 1.063
_refine_ls_hydrogen_treatment constr
_refine_ls_matrix_type full
_refine_ls_number_parameters 659
_refine_ls_number_reflns 12943
_refine_ls_number_restraints 6
_refine_ls_restrained_S_all 1.066
_refine_ls_R_factor_all 0.1080
_refine_ls_R_factor_gt 0.0569
_refine_ls_shift/su_max 0.001
_refine_ls_shift/su_mean 0.000
_refine_ls_structure_factor_coef Fsqd
_refine_ls_weighting_details 'calc w=1/[\s^2^(Fo^2^)+(0.0610P)^2^+1.8377P] where P=(Fo^2^+2Fc^2^)/3'
_refine_ls_weighting_scheme calc
_refine_ls_wR_factor_gt 0.1227
_refine_ls_wR_factor_ref 0.1476
_reflns_number_gt 8189
_reflns_number_total 12943
_reflns_threshold_expression >2sigma(I)
_cod_data_source_file ja5b13584_si_004.cif
_cod_data_source_block DyYCl
_cod_depositor_comments 'Adding full bibliography for 4124920--4124923.cif.'
_cod_original_cell_volume 6707.8(9)
_cod_original_sg_symbol_H-M P2(1)/n
_cod_database_code 4124923

loop_
_symmetry_equiv_pos_as_xyz
'x, y, z'
'-x+1/2, y+1/2, -z+1/2'
'-x, -y, -z'
'x-1/2, -y-1/2, z-1/2'

loop_
_atom_site_label
_atom_site_type_symbol
_atom_site_fract_x
_atom_site_fract_y
_atom_site_fract_z
_atom_site_U_iso_or_equiv
_atom_site_adp_type
_atom_site_occupancy
_atom_site_symmetry_multiplicity
_atom_site_calc_flag
_atom_site_refinement_flags
Y1 Y 0.84630(3) 0.574001(12) 0.327609(19) 0.02040(11) Uani 0.95 1 d P
Dy1 Dy 0.84630(3) 0.574001(12) 0.327609(19) 0.02040(11) Uani 0.05 1 d P
Cl1 Cl 0.80794(10) 0.46559(4) 0.49115(6) 0.0415(3) Uani 1 1 d .
Cl2 Cl 0.46386(11) 0.53751(5) 0.30036(8) 0.0568(4) Uani 1 1 d .
Cl3 Cl 0.64336(11) 0.67013(4) 0.16334(6) 0.0441(3) Uani 1 1 d .
P1 P 0.81562(9) 0.48441(4) 0.19334(6) 0.0242(2) Uani 1 1 d .
P2 P 0.82415(10) 0.65992(4) 0.46388(6) 0.0247(2) Uani 1 1 d .
P3 P 1.16663(9) 0.66114(4) 0.18410(6) 0.0248(2) Uani 1 1 d .
O1 O 0.8445(2) 0.51948(9) 0.24973(15) 0.0292(7) Uani 1 1 d .
O2 O 0.8512(2) 0.62464(9) 0.41145(14) 0.0259(6) Uani 1 1 d .
O3 O 1.0677(2) 0.63859(10) 0.21358(15) 0.0308(7) Uani 1 1 d .
O4 O 0.5409(3) 0.69884(14) 0.01029(19) 0.0626(11) Uani 1 1 d .
H4C H 0.5562 0.6902 0.0522 0.075 Uiso 1 1 d R
O1W O 0.9516(3) 0.52717(10) 0.41049(15) 0.0347(7) Uani 1 1 d .
H1WA H 0.9097 0.5102 0.4321 0.042 Uiso 1 1 d R
H1WB H 1.0172 0.5305 0.4341 0.042 Uiso 1 1 d R
O2W O 0.7097(2) 0.53042(9) 0.37643(14) 0.0285(7) Uani 1 1 d .
H2WA H 0.7306 0.5114 0.4084 0.034 Uiso 1 1 d R
H2WB H 0.6387 0.5261 0.3629 0.034 Uiso 1 1 d R
O3W O 0.6617(2) 0.59880(10) 0.28117(16) 0.0345(7) Uani 1 1 d .
H3WA H 0.6415 0.6154 0.2460 0.041 Uiso 1 1 d R
H3WB H 0.6108 0.5795 0.2882 0.041 Uiso 1 1 d R
O4W O 0.8600(3) 0.62983(10) 0.24346(15) 0.0338(7) Uani 1 1 d .
H4WA H 0.9150 0.6376 0.2216 0.041 Uiso 1 1 d R
H4WB H 0.7941 0.6384 0.2247 0.041 Uiso 1 1 d R
O5W O 1.0389(2) 0.58344(10) 0.31697(15) 0.0317(7) Uani 1 1 d .
H5WA H 1.0647 0.5970 0.2836 0.038 Uiso 1 1 d R
H5WB H 1.0817 0.5620 0.3340 0.038 Uiso 1 1 d R
O6W O 1.2212(5) 0.53423(17) 0.3522(3) 0.1005(17) Uani 1 1 d U
H6WA H 1.2884 0.5350 0.3404 0.121 Uiso 1 1 d R
H6WB H 1.2269 0.5345 0.3963 0.121 Uiso 1 1 d R
C1 C 0.6765(4) 0.45961(14) 0.2038(2) 0.0272(10) Uani 1 1 d .
H1 H 0.6264 0.4854 0.2139 0.033 Uiso 1 1 calc R
C2 C 0.6852(4) 0.42869(15) 0.2685(2) 0.0339(11) Uani 1 1 d .
H2A H 0.7304 0.4014 0.2604 0.041 Uiso 1 1 calc R
H2B H 0.7256 0.4449 0.3090 0.041 Uiso 1 1 calc R
C3 C 0.5648(4) 0.41461(16) 0.2839(3) 0.0411(12) Uani 1 1 d .
H3A H 0.5721 0.3936 0.3238 0.049 Uiso 1 1 calc R
H3B H 0.5224 0.4416 0.2966 0.049 Uiso 1 1 calc R
C4 C 0.4978(4) 0.39175(17) 0.2208(3) 0.0428(12) Uani 1 1 d .
H4A H 0.4192 0.3847 0.2308 0.051 Uiso 1 1 calc R
H4B H 0.5357 0.3630 0.2113 0.051 Uiso 1 1 calc R
C5 C 0.4912(4) 0.42225(17) 0.1565(3) 0.0441(12) Uani 1 1 d .
H5A H 0.4497 0.4063 0.1161 0.053 Uiso 1 1 calc R
H5B H 0.4478 0.4500 0.1645 0.053 Uiso 1 1 calc R
C6 C 0.6115(4) 0.43509(15) 0.1408(2) 0.0322(10) Uani 1 1 d .
H6A H 0.6055 0.4550 0.0996 0.039 Uiso 1 1 calc R
H6B H 0.6540 0.4076 0.1304 0.039 Uiso 1 1 calc R
C7 C 0.8052(4) 0.51177(14) 0.1086(2) 0.0252(9) Uani 1 1 d .
H7 H 0.7875 0.4883 0.0719 0.030 Uiso 1 1 calc R
C8 C 0.7064(4) 0.54655(15) 0.1018(2) 0.0324(11) Uani 1 1 d .
H8A H 0.6331 0.5307 0.1053 0.039 Uiso 1 1 calc R
H8B H 0.7193 0.5684 0.1406 0.039 Uiso 1 1 calc R
C9 C 0.6974(4) 0.57206(16) 0.0327(2) 0.0370(11) Uani 1 1 d .
H9A H 0.6770 0.5506 -0.0060 0.044 Uiso 1 1 calc R
H9B H 0.6358 0.5950 0.0311 0.044 Uiso 1 1 calc R
C10 C 0.8103(4) 0.59523(16) 0.0239(3) 0.0411(12) Uani 1 1 d .
H10A H 0.8035 0.6103 -0.0219 0.049 Uiso 1 1 calc R
H10B H 0.8274 0.6186 0.0602 0.049 Uiso 1 1 calc R
C11 C 0.9078(4) 0.56108(15) 0.0292(2) 0.0366(11) Uani 1 1 d .
H11A H 0.9806 0.5770 0.0250 0.044 Uiso 1 1 calc R
H11B H 0.8937 0.5394 -0.0097 0.044 Uiso 1 1 calc R
C12 C 0.9193(4) 0.53529(15) 0.0977(2) 0.0328(10) Uani 1 1 d .
H12A H 0.9419 0.5565 0.1364 0.039 Uiso 1 1 calc R
H12B H 0.9806 0.5123 0.0979 0.039 Uiso 1 1 calc R
C13 C 0.9272(4) 0.44086(14) 0.2016(2) 0.0289(10) Uani 1 1 d .
H13 H 0.9062 0.4193 0.2376 0.035 Uiso 1 1 calc R
C14 C 0.9325(4) 0.41240(15) 0.1357(2) 0.0337(11) Uani 1 1 d .
H14A H 0.8563 0.3989 0.1208 0.040 Uiso 1 1 calc R
H14B H 0.9520 0.4322 0.0978 0.040 Uiso 1 1 calc R
C15 C 1.0225(4) 0.37479(17) 0.1488(3) 0.0466(13) Uani 1 1 d .
H15A H 1.0289 0.3588 0.1048 0.056 Uiso 1 1 calc R
H15B H 0.9975 0.3527 0.1821 0.056 Uiso 1 1 calc R
C16 C 1.1400(4) 0.39403(18) 0.1781(3) 0.0459(13) Uani 1 1 d .
H16A H 1.1951 0.3689 0.1883 0.055 Uiso 1 1 calc R
H16B H 1.1686 0.4135 0.1426 0.055 Uiso 1 1 calc R
C17 C 1.1344(4) 0.42109(18) 0.2431(3) 0.0458(13) Uani 1 1 d .
H17A H 1.2110 0.4340 0.2591 0.055 Uiso 1 1 calc R
H17B H 1.1129 0.4010 0.2801 0.055 Uiso 1 1 calc R
C18 C 1.0460(4) 0.45961(16) 0.2302(3) 0.0399(12) Uani 1 1 d .
H18A H 1.0409 0.4758 0.2743 0.048 Uiso 1 1 calc R
H18B H 1.0715 0.4814 0.1967 0.048 Uiso 1 1 calc R
C19 C 0.7130(4) 0.63848(13) 0.5126(2) 0.0277(10) Uani 1 1 d .
H19 H 0.6995 0.6613 0.5486 0.033 Uiso 1 1 calc R
C20 C 0.7514(4) 0.59368(14) 0.5494(2) 0.0309(10) Uani 1 1 d .
H20A H 0.7708 0.5715 0.5146 0.037 Uiso 1 1 calc R
H20B H 0.8213 0.5991 0.5826 0.037 Uiso 1 1 calc R
C21 C 0.6577(4) 0.57402(16) 0.5883(2) 0.0404(12) Uani 1 1 d .
H21A H 0.6844 0.5451 0.6101 0.049 Uiso 1 1 calc R
H21B H 0.6424 0.5951 0.6256 0.049 Uiso 1 1 calc R
C22 C 0.5475(4) 0.56619(15) 0.5396(3) 0.0390(12) Uani 1 1 d .
H22A H 0.5611 0.5432 0.5046 0.047 Uiso 1 1 calc R
H22B H 0.4876 0.5545 0.5663 0.047 Uiso 1 1 calc R
C23 C 0.5057(4) 0.60962(16) 0.5031(3) 0.0399(12) Uani 1 1 d .
H23A H 0.4838 0.6314 0.5378 0.048 Uiso 1 1 calc R
H23B H 0.4366 0.6031 0.4698 0.048 Uiso 1 1 calc R
C24 C 0.5984(4) 0.63115(15) 0.4639(2) 0.0321(10) Uani 1 1 d .
H24A H 0.5703 0.6606 0.4443 0.039 Uiso 1 1 calc R
H24B H 0.6125 0.6113 0.4249 0.039 Uiso 1 1 calc R
C25 C 0.7750(4) 0.71092(13) 0.4167(2) 0.0260(9) Uani 1 1 d .
H25 H 0.6996 0.7036 0.3890 0.031 Uiso 1 1 calc R
C26 C 0.7555(4) 0.75192(14) 0.4620(2) 0.0314(10) Uani 1 1 d .
H26A H 0.8290 0.7608 0.4894 0.038 Uiso 1 1 calc R
H26B H 0.7011 0.7437 0.4949 0.038 Uiso 1 1 calc R
C27 C 0.7074(4) 0.79195(15) 0.4172(2) 0.0363(11) Uani 1 1 d .
H27A H 0.6305 0.7840 0.3932 0.044 Uiso 1 1 calc R
H27B H 0.6987 0.8183 0.4474 0.044 Uiso 1 1 calc R
C28 C 0.7857(4) 0.80455(15) 0.3635(3) 0.0403(12) Uani 1 1 d .
H28A H 0.8588 0.8167 0.3874 0.048 Uiso 1 1 calc R
H28B H 0.7488 0.8285 0.3329 0.048 Uiso 1 1 calc R
C29 C 0.8109(5) 0.76392(16) 0.3195(3) 0.0431(13) Uani 1 1 d .
H29A H 0.7396 0.7546 0.2902 0.052 Uiso 1 1 calc R
H29B H 0.8676 0.7726 0.2883 0.052 Uiso 1 1 calc R
C30 C 0.8577(4) 0.72423(15) 0.3645(2) 0.0376(12) Uani 1 1 d .
H30A H 0.9331 0.7325 0.3901 0.045 Uiso 1 1 calc R
H30B H 0.8691 0.6980 0.3345 0.045 Uiso 1 1 calc R
C31 C 0.9523(4) 0.67433(15) 0.5228(2) 0.0325(10) Uani 1 1 d .
H31 H 0.9875 0.7007 0.5013 0.039 Uiso 1 1 calc R
C32 C 1.0427(4) 0.63660(16) 0.5274(3) 0.0446(13) Uani 1 1 d .
H32A H 1.0122 0.6093 0.5481 0.054 Uiso 1 1 calc R
H32B H 1.0592 0.6288 0.4802 0.054 Uiso 1 1 calc R
C33 C 1.1528(4) 0.65128(19) 0.5712(3) 0.0511(14) Uani 1 1 d .
H33A H 1.1874 0.6766 0.5479 0.061 Uiso 1 1 calc R
H33B H 1.2080 0.6259 0.5755 0.061 Uiso 1 1 calc R
C34 C 1.1304(5) 0.66624(19) 0.6438(3) 0.0563(15) Uani 1 1 d .
H34A H 1.1035 0.6400 0.6689 0.068 Uiso 1 1 calc R
H34B H 1.2030 0.6771 0.6701 0.068 Uiso 1 1 calc R
C35 C 1.0416(5) 0.70344(18) 0.6404(3) 0.0549(15) Uani 1 1 d .
H35A H 1.0728 0.7310 0.6210 0.066 Uiso 1 1 calc R
H35B H 1.0250 0.7105 0.6879 0.066 Uiso 1 1 calc R
C36 C 0.9314(4) 0.69000(16) 0.5959(2) 0.0357(11) Uani 1 1 d .
H36A H 0.8783 0.7161 0.5915 0.043 Uiso 1 1 calc R
H36B H 0.8944 0.6653 0.6191 0.043 Uiso 1 1 calc R
C37 C 1.1140(4) 0.71299(14) 0.1398(2) 0.0280(10) Uani 1 1 d .
H37 H 1.1793 0.7281 0.1208 0.034 Uiso 1 1 calc R
C38 C 1.0669(4) 0.74521(15) 0.1917(2) 0.0364(11) Uani 1 1 d .
H38A H 1.0117 0.7286 0.2167 0.044 Uiso 1 1 calc R
H38B H 1.1310 0.7553 0.2264 0.044 Uiso 1 1 calc R
C39 C 1.0069(5) 0.78693(17) 0.1563(3) 0.0480(14) Uani 1 1 d .
H39A H 0.9730 0.8052 0.1912 0.058 Uiso 1 1 calc R
H39B H 1.0641 0.8059 0.1366 0.058 Uiso 1 1 calc R
C40 C 0.9142(4) 0.77325(18) 0.0995(3) 0.0492(14) Uani 1 1 d .
H40A H 0.8789 0.8006 0.0766 0.059 Uiso 1 1 calc R
H40B H 0.8537 0.7565 0.1198 0.059 Uiso 1 1 calc R
C41 C 0.9619(4) 0.74388(18) 0.0462(3) 0.0478(14) Uani 1 1 d .
H41A H 1.0180 0.7615 0.0234 0.057 Uiso 1 1 calc R
H41B H 0.8987 0.7349 0.0101 0.057 Uiso 1 1 calc R
C42 C 1.0208(4) 0.70123(17) 0.0791(2) 0.0392(12) Uani 1 1 d .
H42A H 1.0562 0.6843 0.0433 0.047 Uiso 1 1 calc R
H42B H 0.9625 0.6815 0.0962 0.047 Uiso 1 1 calc R
C43 C 1.2198(4) 0.62306(14) 0.1225(2) 0.0284(10) Uani 1 1 d .
H43 H 1.1565 0.6201 0.0832 0.034 Uiso 1 1 calc R
C44 C 1.3252(4) 0.63847(15) 0.0901(2) 0.0327(11) Uani 1 1 d .
H44A H 1.3910 0.6422 0.1269 0.039 Uiso 1 1 calc R
H44B H 1.3094 0.6681 0.0673 0.039 Uiso 1 1 calc R
C45 C 1.3560(5) 0.60370(17) 0.0363(3) 0.0476(14) Uani 1 1 d .
H45A H 1.2931 0.6022 -0.0028 0.057 Uiso 1 1 calc R
H45B H 1.4265 0.6135 0.0177 0.057 Uiso 1 1 calc R
C46 C 1.3749(4) 0.55728(17) 0.0687(3) 0.0470(14) Uani 1 1 d .
H46A H 1.4426 0.5582 0.1047 0.056 Uiso 1 1 calc R
H46B H 1.3909 0.5354 0.0327 0.056 Uiso 1 1 calc R
C47 C 1.2708(5) 0.54159(16) 0.1013(3) 0.0450(13) Uani 1 1 d .
H47A H 1.2878 0.5120 0.1241 0.054 Uiso 1 1 calc R
H47B H 1.2053 0.5374 0.0644 0.054 Uiso 1 1 calc R
C48 C 1.2377(4) 0.57533(14) 0.1544(3) 0.0376(11) Uani 1 1 d .
H48A H 1.2989 0.5764 0.1945 0.045 Uiso 1 1 calc R
H48B H 1.1660 0.5653 0.1715 0.045 Uiso 1 1 calc R
C49 C 1.2836(4) 0.67379(15) 0.2528(2) 0.0288(10) Uani 1 1 d .
H49 H 1.3301 0.6455 0.2603 0.035 Uiso 1 1 calc R
C50 C 1.2378(4) 0.68372(17) 0.3221(2) 0.0342(11) Uani 1 1 d .
H50A H 1.1901 0.7114 0.3174 0.041 Uiso 1 1 calc R
H50B H 1.1890 0.6583 0.3338 0.041 Uiso 1 1 calc R
C51 C 1.3373(4) 0.69018(18) 0.3804(2) 0.0420(12) Uani 1 1 d .
H51A H 1.3062 0.6988 0.4236 0.050 Uiso 1 1 calc R
H51B H 1.3788 0.6612 0.3890 0.050 Uiso 1 1 calc R
C52 C 1.4207(4) 0.72621(17) 0.3629(2) 0.0401(12) Uani 1 1 d .
H52A H 1.4860 0.7279 0.4005 0.048 Uiso 1 1 calc R
H52B H 1.3817 0.7559 0.3596 0.048 Uiso 1 1 calc R
C53 C 1.4655(4) 0.71584(17) 0.2946(2) 0.0396(12) Uani 1 1 d .
H53A H 1.5105 0.6875 0.2992 0.048 Uiso 1 1 calc R
H53B H 1.5171 0.7405 0.2835 0.048 Uiso 1 1 calc R
C54 C 1.3669(4) 0.71092(16) 0.2354(2) 0.0319(10) Uani 1 1 d .
H54A H 1.3981 0.7031 0.1919 0.038 Uiso 1 1 calc R
H54B H 1.3254 0.7400 0.2281 0.038 Uiso 1 1 calc R
C55 C 0.6462(5) 0.7099(2) -0.0127(3) 0.0538(15) Uani 1 1 d .
H55A H 0.7094 0.6943 0.0166 0.065 Uiso 1 1 calc R
H55B H 0.6594 0.7428 -0.0081 0.065 Uiso 1 1 calc R
C56 C 0.6467(5) 0.6963(2) -0.0869(3) 0.0604(16) Uani 1 1 d .
H56A H 0.7202 0.7047 -0.1021 0.091 Uiso 1 1 calc R
H56B H 0.5841 0.7117 -0.1160 0.091 Uiso 1 1 calc R
H56C H 0.6361 0.6635 -0.0913 0.091 Uiso 1 1 calc R

loop_
_atom_site_aniso_label
_atom_site_aniso_U_11
_atom_site_aniso_U_22
_atom_site_aniso_U_33
_atom_site_aniso_U_23
_atom_site_aniso_U_13
_atom_site_aniso_U_12
Y1 0.02091(19) 0.02263(19) 0.01819(18) 0.00081(16) 0.00455(14) 0.00146(17)
Dy1 0.02091(19) 0.02263(19) 0.01819(18) 0.00081(16) 0.00455(14) 0.00146(17)
Cl1 0.0362(7) 0.0423(7) 0.0457(7) 0.0179(6) 0.0038(5) -0.0015(5)
Cl2 0.0243(6) 0.0747(10) 0.0701(10) 0.0226(8) 0.0017(6) -0.0062(7)
Cl3 0.0397(7) 0.0489(7) 0.0433(7) 0.0171(6) 0.0036(6) 0.0143(6)
P1 0.0261(6) 0.0259(6) 0.0209(5) -0.0016(5) 0.0041(5) 0.0022(5)
P2 0.0271(6) 0.0249(6) 0.0226(6) -0.0036(5) 0.0052(5) -0.0015(5)
P3 0.0212(6) 0.0309(6) 0.0228(6) 0.0037(5) 0.0041(4) 0.0003(5)
O1 0.0307(17) 0.0302(16) 0.0275(16) -0.0046(13) 0.0065(13) 0.0017(14)
O2 0.0255(16) 0.0248(15) 0.0282(16) -0.0041(13) 0.0058(13) -0.0006(13)
O3 0.0253(16) 0.0369(17) 0.0303(17) 0.0106(14) 0.0043(13) -0.0007(14)
O4 0.038(2) 0.105(3) 0.044(2) 0.019(2) 0.0004(17) -0.006(2)
O1W 0.0235(16) 0.0452(19) 0.0340(17) 0.0156(15) -0.0012(13) -0.0005(15)
O2W 0.0226(15) 0.0369(17) 0.0262(16) 0.0067(13) 0.0044(12) -0.0040(13)
O3W 0.0246(16) 0.0425(18) 0.0370(18) 0.0143(15) 0.0056(14) 0.0029(14)
O4W 0.0238(16) 0.0429(18) 0.0360(18) 0.0162(15) 0.0085(14) 0.0075(14)
O5W 0.0261(16) 0.0365(17) 0.0332(17) 0.0181(14) 0.0057(13) 0.0031(14)
O6W 0.0980(19) 0.1050(19) 0.0995(19) 0.0031(10) 0.0159(10) 0.0047(10)
C1 0.026(2) 0.031(2) 0.026(2) 0.0003(19) 0.0080(18) 0.0088(19)
C2 0.044(3) 0.035(2) 0.024(2) -0.001(2) 0.007(2) -0.005(2)
C3 0.047(3) 0.043(3) 0.038(3) 0.000(2) 0.021(2) -0.005(2)
C4 0.034(3) 0.044(3) 0.052(3) 0.002(3) 0.010(2) -0.012(2)
C5 0.031(3) 0.048(3) 0.051(3) 0.006(3) -0.004(2) -0.005(2)
C6 0.030(2) 0.039(3) 0.028(2) -0.002(2) 0.0011(19) -0.005(2)
C7 0.024(2) 0.027(2) 0.025(2) -0.0022(18) 0.0049(18) -0.0005(19)
C8 0.029(2) 0.034(2) 0.035(3) 0.008(2) 0.008(2) 0.009(2)
C9 0.031(3) 0.043(3) 0.037(3) 0.005(2) 0.003(2) 0.011(2)
C10 0.057(3) 0.036(3) 0.032(3) 0.008(2) 0.010(2) -0.002(2)
C11 0.040(3) 0.041(3) 0.032(3) 0.001(2) 0.014(2) -0.002(2)
C12 0.032(3) 0.038(3) 0.029(2) 0.003(2) 0.006(2) 0.002(2)
C13 0.035(3) 0.027(2) 0.026(2) 0.0034(19) 0.0073(19) 0.005(2)
C14 0.029(2) 0.035(2) 0.038(3) -0.009(2) 0.006(2) 0.000(2)
C15 0.040(3) 0.043(3) 0.058(3) -0.014(3) 0.009(3) 0.006(2)
C16 0.032(3) 0.050(3) 0.056(3) -0.008(3) 0.003(2) 0.018(2)
C17 0.035(3) 0.055(3) 0.046(3) -0.005(3) -0.002(2) 0.010(3)
C18 0.040(3) 0.043(3) 0.035(3) -0.008(2) -0.001(2) 0.006(2)
C19 0.038(3) 0.024(2) 0.022(2) -0.0009(18) 0.0091(19) 0.002(2)
C20 0.031(2) 0.029(2) 0.032(2) 0.001(2) 0.003(2) -0.004(2)
C21 0.051(3) 0.035(3) 0.036(3) 0.007(2) 0.010(2) -0.005(2)
C22 0.045(3) 0.034(3) 0.039(3) 0.001(2) 0.010(2) -0.014(2)
C23 0.033(3) 0.046(3) 0.042(3) 0.000(2) 0.009(2) -0.007(2)
C24 0.031(3) 0.034(2) 0.032(3) 0.007(2) 0.004(2) -0.003(2)
C25 0.030(2) 0.024(2) 0.025(2) -0.0005(18) 0.0053(19) 0.0027(19)
C26 0.035(3) 0.028(2) 0.033(3) -0.007(2) 0.009(2) -0.002(2)
C27 0.038(3) 0.030(2) 0.041(3) 0.004(2) 0.006(2) 0.006(2)
C28 0.041(3) 0.029(2) 0.052(3) 0.008(2) 0.009(2) -0.006(2)
C29 0.060(4) 0.036(3) 0.036(3) 0.005(2) 0.016(3) 0.002(2)
C30 0.050(3) 0.031(2) 0.035(3) -0.003(2) 0.020(2) 0.000(2)
C31 0.031(3) 0.032(2) 0.033(3) -0.002(2) -0.002(2) -0.001(2)
C32 0.038(3) 0.042(3) 0.052(3) -0.014(3) -0.003(2) 0.003(2)
C33 0.033(3) 0.050(3) 0.068(4) -0.006(3) -0.005(3) -0.005(3)
C34 0.051(4) 0.055(4) 0.055(4) 0.000(3) -0.023(3) -0.001(3)
C35 0.067(4) 0.046(3) 0.044(3) -0.008(3) -0.019(3) -0.006(3)
C36 0.042(3) 0.033(3) 0.031(3) -0.007(2) -0.003(2) 0.005(2)
C37 0.023(2) 0.037(2) 0.025(2) 0.008(2) 0.0053(18) 0.007(2)
C38 0.039(3) 0.035(3) 0.036(3) 0.003(2) 0.009(2) 0.004(2)
C39 0.048(3) 0.039(3) 0.058(4) 0.011(3) 0.009(3) 0.008(3)
C40 0.036(3) 0.050(3) 0.064(4) 0.027(3) 0.015(3) 0.019(3)
C41 0.030(3) 0.072(4) 0.038(3) 0.028(3) -0.008(2) 0.003(3)
C42 0.035(3) 0.054(3) 0.028(3) 0.004(2) 0.001(2) 0.001(2)
C43 0.022(2) 0.033(2) 0.029(2) -0.001(2) -0.0019(18) -0.001(2)
C44 0.029(3) 0.036(3) 0.033(3) -0.011(2) 0.008(2) -0.008(2)
C45 0.045(3) 0.057(3) 0.044(3) -0.015(3) 0.018(3) -0.008(3)
C46 0.033(3) 0.054(3) 0.055(3) -0.021(3) 0.009(2) 0.006(2)
C47 0.047(3) 0.030(3) 0.057(3) -0.004(2) 0.005(3) 0.007(2)
C48 0.041(3) 0.030(2) 0.042(3) 0.001(2) 0.006(2) 0.001(2)
C49 0.025(2) 0.033(2) 0.027(2) 0.004(2) 0.0005(18) 0.007(2)
C50 0.030(3) 0.047(3) 0.026(2) 0.003(2) 0.0061(19) -0.006(2)
C51 0.044(3) 0.059(3) 0.022(2) 0.002(2) 0.002(2) -0.012(3)
C52 0.036(3) 0.052(3) 0.031(3) -0.008(2) 0.001(2) -0.006(2)
C53 0.032(3) 0.052(3) 0.035(3) -0.006(2) 0.005(2) -0.013(2)
C54 0.027(2) 0.043(3) 0.025(2) -0.002(2) 0.0049(19) -0.005(2)
C55 0.042(3) 0.060(4) 0.060(4) 0.002(3) 0.011(3) -0.003(3)
C56 0.054(4) 0.059(4) 0.070(4) -0.005(3) 0.015(3) 0.001(3)

loop_
_atom_type_symbol
_atom_type_description
_atom_type_scat_dispersion_real
_atom_type_scat_dispersion_imag
_atom_type_scat_source
C C 0.0033 0.0016 'International Tables Vol C Tables 4.2.6.8 and 6.1.1.4'
H H 0.0000 0.0000 'International Tables Vol C Tables 4.2.6.8 and 6.1.1.4'
O O 0.0106 0.0060 'International Tables Vol C Tables 4.2.6.8 and 6.1.1.4'
P P 0.1023 0.0942 'International Tables Vol C Tables 4.2.6.8 and 6.1.1.4'
Cl Cl 0.1484 0.1585 'International Tables Vol C Tables 4.2.6.8 and 6.1.1.4'
Dy Dy -0.1892 4.4098 'International Tables Vol C Tables 4.2.6.8 and 6.1.1.4'
Y Y -2.7962 3.5667 'International Tables Vol C Tables 4.2.6.8 and 6.1.1.4'

loop_
_geom_angle_atom_site_label_1
_geom_angle_atom_site_label_2
_geom_angle_atom_site_label_3
_geom_angle
O2 Y1 O1 175.75(11)
O2 Y1 O5W 92.91(10)
O1 Y1 O5W 87.17(11)
O2 Y1 O4W 92.18(10)
O1 Y1 O4W 91.89(10)
O5W Y1 O4W 72.37(10)
O2 Y1 O1W 86.20(11)
O1 Y1 O1W 89.77(11)
O5W Y1 O1W 72.45(10)
O4W Y1 O1W 144.64(10)
O2 Y1 O2W 91.69(10)
O1 Y1 O2W 85.90(10)
O5W Y1 O2W 145.86(10)
O4W Y1 O2W 141.21(10)
O1W Y1 O2W 74.14(10)
O2 Y1 O3W 90.36(11)
O1 Y1 O3W 92.18(11)
O5W Y1 O3W 142.20(10)
O4W Y1 O3W 69.88(10)
O1W Y1 O3W 145.35(10)
O2W Y1 O3W 71.51(10)
O1 P1 C7 109.30(18)
O1 P1 C1 108.36(18)
C7 P1 C1 108.8(2)
O1 P1 C13 109.13(19)
C7 P1 C13 110.86(19)
C1 P1 C13 110.4(2)
O2 P2 C31 110.78(19)
O2 P2 C25 108.17(17)
C31 P2 C25 107.8(2)
O2 P2 C19 109.51(17)
C31 P2 C19 110.2(2)
C25 P2 C19 110.4(2)
O3 P3 C43 108.75(19)
O3 P3 C49 110.83(18)
C43 P3 C49 108.6(2)
O3 P3 C37 108.57(19)
C43 P3 C37 109.6(2)
C49 P3 C37 110.4(2)
P1 O1 Y1 167.52(19)
P2 O2 Y1 166.42(18)
C55 O4 H4C 106.8
Y1 O1W H1WA 113.5
Y1 O1W H1WB 131.3
H1WA O1W H1WB 110.1
Y1 O2W H2WA 120.6
Y1 O2W H2WB 130.6
H2WA O2W H2WB 107.9
Y1 O3W H3WA 129.4
Y1 O3W H3WB 111.1
H3WA O3W H3WB 112.9
Y1 O4W H4WA 131.6
Y1 O4W H4WB 111.6
H4WA O4W H4WB 114.5
Y1 O5W H5WA 124.9
Y1 O5W H5WB 114.2
H5WA O5W H5WB 113.5
H6WA O6W H6WB 108.4
C6 C1 C2 110.0(4)
C6 C1 P1 117.4(3)
C2 C1 P1 111.2(3)
C6 C1 H1 105.8
C2 C1 H1 105.8
P1 C1 H1 105.8
C3 C2 C1 110.6(4)
C3 C2 H2A 109.5
C1 C2 H2A 109.5
C3 C2 H2B 109.5
C1 C2 H2B 109.5
H2A C2 H2B 108.1
C4 C3 C2 110.8(4)
C4 C3 H3A 109.5
C2 C3 H3A 109.5
C4 C3 H3B 109.5
C2 C3 H3B 109.5
H3A C3 H3B 108.1
C3 C4 C5 111.1(4)
C3 C4 H4A 109.4
C5 C4 H4A 109.4
C3 C4 H4B 109.4
C5 C4 H4B 109.4
H4A C4 H4B 108.0
C6 C5 C4 110.9(4)
C6 C5 H5A 109.5
C4 C5 H5A 109.5
C6 C5 H5B 109.5
C4 C5 H5B 109.5
H5A C5 H5B 108.0
C5 C6 C1 109.5(4)
C5 C6 H6A 109.8
C1 C6 H6A 109.8
C5 C6 H6B 109.8
C1 C6 H6B 109.8
H6A C6 H6B 108.2
C8 C7 C12 110.1(3)
C8 C7 P1 109.6(3)
C12 C7 P1 111.4(3)
C8 C7 H7 108.6
C12 C7 H7 108.6
P1 C7 H7 108.6
C9 C8 C7 111.7(3)
C9 C8 H8A 109.3
C7 C8 H8A 109.3
C9 C8 H8B 109.3
C7 C8 H8B 109.3
H8A C8 H8B 107.9
C10 C9 C8 111.0(4)
C10 C9 H9A 109.4
C8 C9 H9A 109.4
C10 C9 H9B 109.4
C8 C9 H9B 109.4
H9A C9 H9B 108.0
C11 C10 C9 110.6(4)
C11 C10 H10A 109.5
C9 C10 H10A 109.5
C11 C10 H10B 109.5
C9 C10 H10B 109.5
H10A C10 H10B 108.1
C10 C11 C12 111.9(4)
C10 C11 H11A 109.2
C12 C11 H11A 109.2
C10 C11 H11B 109.2
C12 C11 H11B 109.2
H11A C11 H11B 107.9
C11 C12 C7 111.3(4)
C11 C12 H12A 109.4
C7 C12 H12A 109.4
C11 C12 H12B 109.4
C7 C12 H12B 109.4
H12A C12 H12B 108.0
C18 C13 C14 111.5(4)
C18 C13 P1 112.6(3)
C14 C13 P1 114.6(3)
C18 C13 H13 105.8
C14 C13 H13 105.8
P1 C13 H13 105.8
C15 C14 C13 111.0(4)
C15 C14 H14A 109.4
C13 C14 H14A 109.4
C15 C14 H14B 109.4
C13 C14 H14B 109.4
H14A C14 H14B 108.0
C14 C15 C16 111.1(4)
C14 C15 H15A 109.4
C16 C15 H15A 109.4
C14 C15 H15B 109.4
C16 C15 H15B 109.4
H15A C15 H15B 108.0
C17 C16 C15 112.0(4)
C17 C16 H16A 109.2
C15 C16 H16A 109.2
C17 C16 H16B 109.2
C15 C16 H16B 109.2
H16A C16 H16B 107.9
C16 C17 C18 111.0(4)
C16 C17 H17A 109.4
C18 C17 H17A 109.4
C16 C17 H17B 109.4
C18 C17 H17B 109.4
H17A C17 H17B 108.0
C13 C18 C17 110.7(4)
C13 C18 H18A 109.5
C17 C18 H18A 109.5
C13 C18 H18B 109.5
C17 C18 H18B 109.5
H18A C18 H18B 108.1
C20 C19 C24 109.8(3)
C20 C19 P2 110.7(3)
C24 C19 P2 110.8(3)
C20 C19 H19 108.5
C24 C19 H19 108.5
P2 C19 H19 108.5
C21 C20 C19 111.7(4)
C21 C20 H20A 109.3
C19 C20 H20A 109.3
C21 C20 H20B 109.3
C19 C20 H20B 109.3
H20A C20 H20B 107.9
C22 C21 C20 111.1(4)
C22 C21 H21A 109.4
C20 C21 H21A 109.4
C22 C21 H21B 109.4
C20 C21 H21B 109.4
H21A C21 H21B 108.0
C23 C22 C21 111.1(4)
C23 C22 H22A 109.4
C21 C22 H22A 109.4
C23 C22 H22B 109.4
C21 C22 H22B 109.4
H22A C22 H22B 108.0
C22 C23 C24 111.9(4)
C22 C23 H23A 109.2
C24 C23 H23A 109.2
C22 C23 H23B 109.2
C24 C23 H23B 109.2
H23A C23 H23B 107.9
C23 C24 C19 111.6(4)
C23 C24 H24A 109.3
C19 C24 H24A 109.3
C23 C24 H24B 109.3
C19 C24 H24B 109.3
H24A C24 H24B 108.0
C26 C25 C30 109.2(3)
C26 C25 P2 115.3(3)
C30 C25 P2 110.9(3)
C26 C25 H25 107.0
C30 C25 H25 107.0
P2 C25 H25 107.0
C25 C26 C27 110.9(4)
C25 C26 H26A 109.5
C27 C26 H26A 109.5
C25 C26 H26B 109.5
C27 C26 H26B 109.5
H26A C26 H26B 108.1
C28 C27 C26 111.5(4)
C28 C27 H27A 109.3
C26 C27 H27A 109.3
C28 C27 H27B 109.3
C26 C27 H27B 109.3
H27A C27 H27B 108.0
C27 C28 C29 111.6(4)
C27 C28 H28A 109.3
C29 C28 H28A 109.3
C27 C28 H28B 109.3
C29 C28 H28B 109.3
H28A C28 H28B 108.0
C30 C29 C28 111.6(4)
C30 C29 H29A 109.3
C28 C29 H29A 109.3
C30 C29 H29B 109.3
C28 C29 H29B 109.3
H29A C29 H29B 108.0
C29 C30 C25 111.3(4)
C29 C30 H30A 109.4
C25 C30 H30A 109.4
C29 C30 H30B 109.4
C25 C30 H30B 109.4
H30A C30 H30B 108.0
C32 C31 C36 110.8(4)
C32 C31 P2 112.1(3)
C36 C31 P2 115.6(3)
C32 C31 H31 105.8
C36 C31 H31 105.8
P2 C31 H31 105.8
C33 C32 C31 110.9(4)
C33 C32 H32A 109.5
C31 C32 H32A 109.5
C33 C32 H32B 109.5
C31 C32 H32B 109.5
H32A C32 H32B 108.0
C32 C33 C34 111.4(4)
C32 C33 H33A 109.4
C34 C33 H33A 109.4
C32 C33 H33B 109.4
C34 C33 H33B 109.4
H33A C33 H33B 108.0
C35 C34 C33 111.7(5)
C35 C34 H34A 109.3
C33 C34 H34A 109.3
C35 C34 H34B 109.3
C33 C34 H34B 109.3
H34A C34 H34B 107.9
C34 C35 C36 111.6(4)
C34 C35 H35A 109.3
C36 C35 H35A 109.3
C34 C35 H35B 109.3
C36 C35 H35B 109.3
H35A C35 H35B 108.0
C35 C36 C31 112.3(4)
C35 C36 H36A 109.2
C31 C36 H36A 109.2
C35 C36 H36B 109.2
C31 C36 H36B 109.2
H36A C36 H36B 107.9
C38 C37 C42 111.2(4)
C38 C37 P3 109.9(3)
C42 C37 P3 109.5(3)
C38 C37 H37 108.7
C42 C37 H37 108.7
P3 C37 H37 108.7
C39 C38 C37 112.7(4)
C39 C38 H38A 109.0
C37 C38 H38A 109.0
C39 C38 H38B 109.0
C37 C38 H38B 109.0
H38A C38 H38B 107.8
C40 C39 C38 111.0(4)
C40 C39 H39A 109.4
C38 C39 H39A 109.4
C40 C39 H39B 109.4
C38 C39 H39B 109.4
H39A C39 H39B 108.0
C39 C40 C41 111.1(4)
C39 C40 H40A 109.4
C41 C40 H40A 109.4
C39 C40 H40B 109.4
C41 C40 H40B 109.4
H40A C40 H40B 108.0
C40 C41 C42 111.9(4)
C40 C41 H41A 109.2
C42 C41 H41A 109.2
C40 C41 H41B 109.2
C42 C41 H41B 109.2
H41A C41 H41B 107.9
C41 C42 C37 111.7(4)
C41 C42 H42A 109.3
C37 C42 H42A 109.3
C41 C42 H42B 109.3
C37 C42 H42B 109.3
H42A C42 H42B 107.9
C44 C43 C48 111.2(4)
C44 C43 P3 116.9(3)
C48 C43 P3 110.1(3)
C44 C43 H43 105.9
C48 C43 H43 105.9
P3 C43 H43 105.9
C43 C44 C45 110.7(4)
C43 C44 H44A 109.5
C45 C44 H44A 109.5
C43 C44 H44B 109.5
C45 C44 H44B 109.5
H44A C44 H44B 108.1
C46 C45 C44 111.0(4)
C46 C45 H45A 109.4
C44 C45 H45A 109.4
C46 C45 H45B 109.4
C44 C45 H45B 109.4
H45A C45 H45B 108.0
C45 C46 C47 111.5(4)
C45 C46 H46A 109.3
C47 C46 H46A 109.3
C45 C46 H46B 109.3
C47 C46 H46B 109.3
H46A C46 H46B 108.0
C46 C47 C48 111.8(4)
C46 C47 H47A 109.3
C48 C47 H47A 109.3
C46 C47 H47B 109.3
C48 C47 H47B 109.3
H47A C47 H47B 107.9
C47 C48 C43 111.1(4)
C47 C48 H48A 109.4
C43 C48 H48A 109.4
C47 C48 H48B 109.4
C43 C48 H48B 109.4
H48A C48 H48B 108.0
C54 C49 C50 111.1(4)
C54 C49 P3 115.2(3)
C50 C49 P3 111.3(3)
C54 C49 H49 106.2
C50 C49 H49 106.2
P3 C49 H49 106.2
C51 C50 C49 110.5(4)
C51 C50 H50A 109.5
C49 C50 H50A 109.5
C51 C50 H50B 109.5
C49 C50 H50B 109.5
H50A C50 H50B 108.1
C52 C51 C50 112.1(4)
C52 C51 H51A 109.2
C50 C51 H51A 109.2
C52 C51 H51B 109.2
C50 C51 H51B 109.2
H51A C51 H51B 107.9
C51 C52 C53 111.1(4)
C51 C52 H52A 109.4
C53 C52 H52A 109.4
C51 C52 H52B 109.4
C53 C52 H52B 109.4
H52A C52 H52B 108.0
C52 C53 C54 111.2(4)
C52 C53 H53A 109.4
C54 C53 H53A 109.4
C52 C53 H53B 109.4
C54 C53 H53B 109.4
H53A C53 H53B 108.0
C53 C54 C49 110.1(4)
C53 C54 H54A 109.6
C49 C54 H54A 109.6
C53 C54 H54B 109.6
C49 C54 H54B 109.6
H54A C54 H54B 108.2
O4 C55 C56 110.8(5)
O4 C55 H55A 109.5
C56 C55 H55A 109.5
O4 C55 H55B 109.5
C56 C55 H55B 109.5
H55A C55 H55B 108.1
C55 C56 H56A 109.5
C55 C56 H56B 109.5
H56A C56 H56B 109.5
C55 C56 H56C 109.5
H56A C56 H56C 109.5
H56B C56 H56C 109.5

loop_
_geom_bond_atom_site_label_1
_geom_bond_atom_site_label_2
_geom_bond_distance
Y1 O2 2.210(3)
Y1 O1 2.211(3)
Y1 O5W 2.317(3)
Y1 O4W 2.346(3)
Y1 O1W 2.353(3)
Y1 O2W 2.353(3)
Y1 O3W 2.358(3)
P1 O1 1.516(3)
P1 C7 1.825(4)
P1 C1 1.827(4)
P1 C13 1.832(4)
P2 O2 1.521(3)
P2 C31 1.822(5)
P2 C25 1.822(4)
P2 C19 1.823(4)
P3 O3 1.516(3)
P3 C43 1.813(4)
P3 C49 1.828(5)
P3 C37 1.829(4)
O4 C55 1.407(6)
O4 H4C 0.8503
O1W H1WA 0.8501
O1W H1WB 0.8507
O2W H2WA 0.8505
O2W H2WB 0.8506
O3W H3WA 0.8505
O3W H3WB 0.8506
O4W H4WA 0.8499
O4W H4WB 0.8507
O5W H5WA 0.8501
O5W H5WB 0.8507
O6W H6WA 0.8501
O6W H6WB 0.8501
C1 C6 1.540(6)
C1 C2 1.548(6)
C1 H1 1.0000
C2 C3 1.541(6)
C2 H2A 0.9900
C2 H2B 0.9900
C3 C4 1.529(7)
C3 H3A 0.9900
C3 H3B 0.9900
C4 C5 1.535(7)
C4 H4A 0.9900
C4 H4B 0.9900
C5 C6 1.533(6)
C5 H5A 0.9900
C5 H5B 0.9900
C6 H6A 0.9900
C6 H6B 0.9900
C7 C8 1.545(6)
C7 C12 1.550(6)
C7 H7 1.0000
C8 C9 1.532(6)
C8 H8A 0.9900
C8 H8B 0.9900
C9 C10 1.523(7)
C9 H9A 0.9900
C9 H9B 0.9900
C10 C11 1.522(7)
C10 H10A 0.9900
C10 H10B 0.9900
C11 C12 1.525(6)
C11 H11A 0.9900
C11 H11B 0.9900
C12 H12A 0.9900
C12 H12B 0.9900
C13 C18 1.539(7)
C13 C14 1.541(6)
C13 H13 1.0000
C14 C15 1.534(6)
C14 H14A 0.9900
C14 H14B 0.9900
C15 C16 1.534(7)
C15 H15A 0.9900
C15 H15B 0.9900
C16 C17 1.505(7)
C16 H16A 0.9900
C16 H16B 0.9900
C17 C18 1.541(6)
C17 H17A 0.9900
C17 H17B 0.9900
C18 H18A 0.9900
C18 H18B 0.9900
C19 C20 1.547(6)
C19 C24 1.558(6)
C19 H19 1.0000
C20 C21 1.529(6)
C20 H20A 0.9900
C20 H20B 0.9900
C21 C22 1.520(7)
C21 H21A 0.9900
C21 H21B 0.9900
C22 C23 1.519(6)
C22 H22A 0.9900
C22 H22B 0.9900
C23 C24 1.545(6)
C23 H23A 0.9900
C23 H23B 0.9900
C24 H24A 0.9900
C24 H24B 0.9900
C25 C26 1.535(5)
C25 C30 1.542(6)
C25 H25 1.0000
C26 C27 1.536(6)
C26 H26A 0.9900
C26 H26B 0.9900
C27 C28 1.525(6)
C27 H27A 0.9900
C27 H27B 0.9900
C28 C29 1.527(6)
C28 H28A 0.9900
C28 H28B 0.9900
C29 C30 1.525(6)
C29 H29A 0.9900
C29 H29B 0.9900
C30 H30A 0.9900
C30 H30B 0.9900
C31 C32 1.537(6)
C31 C36 1.543(6)
C31 H31 1.0000
C32 C33 1.517(7)
C32 H32A 0.9900
C32 H32B 0.9900
C33 C34 1.532(7)
C33 H33A 0.9900
C33 H33B 0.9900
C34 C35 1.513(8)
C34 H34A 0.9900
C34 H34B 0.9900
C35 C36 1.515(7)
C35 H35A 0.9900
C35 H35B 0.9900
C36 H36A 0.9900
C36 H36B 0.9900
C37 C38 1.542(6)
C37 C42 1.543(6)
C37 H37 1.0000
C38 C39 1.540(6)
C38 H38A 0.9900
C38 H38B 0.9900
C39 C40 1.504(8)
C39 H39A 0.9900
C39 H39B 0.9900
C40 C41 1.515(7)
C40 H40A 0.9900
C40 H40B 0.9900
C41 C42 1.540(7)
C41 H41A 0.9900
C41 H41B 0.9900
C42 H42A 0.9900
C42 H42B 0.9900
C43 C44 1.529(6)
C43 C48 1.547(6)
C43 H43 1.0000
C44 C45 1.543(6)
C44 H44A 0.9900
C44 H44B 0.9900
C45 C46 1.517(7)
C45 H45A 0.9900
C45 H45B 0.9900
C46 C47 1.520(7)
C46 H46A 0.9900
C46 H46B 0.9900
C47 C48 1.523(6)
C47 H47A 0.9900
C47 H47B 0.9900
C48 H48A 0.9900
C48 H48B 0.9900
C49 C54 1.539(6)
C49 C50 1.541(6)
C49 H49 1.0000
C50 C51 1.532(6)
C50 H50A 0.9900
C50 H50B 0.9900
C51 C52 1.517(6)
C51 H51A 0.9900
C51 H51B 0.9900
C52 C53 1.521(6)
C52 H52A 0.9900
C52 H52B 0.9900
C53 C54 1.531(6)
C53 H53A 0.9900
C53 H53B 0.9900
C54 H54A 0.9900
C54 H54B 0.9900
C55 C56 1.498(8)
C55 H55A 0.9900
C55 H55B 0.9900
C56 H56A 0.9800
C56 H56B 0.9800
C56 H56C 0.9800

loop_
_geom_hbond_atom_site_label_D
_geom_hbond_atom_site_label_H
_geom_hbond_atom_site_label_A
_geom_hbond_distance_DH
_geom_hbond_distance_HA
_geom_hbond_distance_DA
_geom_hbond_angle_DHA
_geom_hbond_site_symmetry_A
O4 H4C Cl3 0.85 2.35 3.178(4) 166.3 .
O1W H1WA Cl1 0.85 2.20 3.052(3) 177.5 .
O1W H1WB Cl1 0.85 2.36 3.209(3) 173.6 3_766
O2W H2WA Cl1 0.85 2.21 3.054(3) 172.5 .
O2W H2WB Cl2 0.85 2.27 3.078(3) 157.7 .
O3W H3WB Cl2 0.85 2.17 3.010(3) 171.9 .
O3W H3WA Cl3 0.85 2.28 3.103(3) 161.5 .
O4W H4WB Cl3 0.85 2.21 3.052(3) 168.0 .
O4W H4WA O3 0.85 1.82 2.594(4) 150.3 .
O5W H5WA O3 0.85 1.84 2.644(4) 157.3 .
O5W H5WB O6W 0.85 1.83 2.609(6) 151.9 .
O6W H6WB Cl1 0.85 2.28 3.106(5) 165.3 3_766
O6W H6WA Cl2 0.85 2.30 3.146(5) 175.9 1_655
